data_4350103
loop_
_publ_author_name
'Li, Li'
'Tu, Zu-Ming'
'Hua, Yang'
'Li, Xiao-Nan'
'Wang, Hai-Yu'
'Zhang, Hong'

_publ_section_title
;
 A novel multifunction photochromic metal--organic framework for rapid
 ultraviolet light detection, amine-selective sensing and inkless and
 erasable prints
;
_journal_issue 11
_journal_name_full 'Inorganic Chemistry Frontiers'
_journal_page_first 3077
_journal_paper_doi 10.1039/C9QI01037H
_journal_volume 6
_journal_year 2019
_chemical_formula_sum 'C18 H17 N O10 Zn'
_chemical_formula_weight 472.70
_space_group_IT_number 2
_space_group_name_Hall '-P 1'
_space_group_name_H-M_alt 'P -1'
_symmetry_cell_setting triclinic
_symmetry_space_group_name_H-M 'P -1'
_atom_sites_solution_hydrogens geom
_atom_sites_solution_primary direct
_atom_sites_solution_secondary difmap
_audit_creation_method SHELXL-97
_audit_update_record
;
2018-11-01 deposited with the CCDC.	2019-09-26 downloaded from the CCDC.
;
_cell_angle_alpha 76.875(2)
_cell_angle_beta 80.247(2)
_cell_angle_gamma 62.573(2)
_cell_formula_units_Z 2
_cell_length_a 9.1059(10)
_cell_length_b 9.2243(10)
_cell_length_c 13.2852(15)
_cell_measurement_reflns_used 3649
_cell_measurement_temperature 296(2)
_cell_measurement_theta_max 26.06
_cell_measurement_theta_min 2.52
_cell_volume 961.88(18)
_computing_structure_refinement 'SHELXL-97 (Sheldrick, 1997)'
_computing_structure_solution 'SHELXS-97 (Sheldrick, 1990)'
_diffrn_ambient_temperature 296(2)
_diffrn_measured_fraction_theta_full 0.996
_diffrn_measured_fraction_theta_max 0.996
_diffrn_measurement_device_type 'CCD area detector'
_diffrn_measurement_method 'phi and omega scans'
_diffrn_radiation_monochromator graphite
_diffrn_radiation_source 'fine-focus sealed tube'
_diffrn_radiation_type MoK\a
_diffrn_radiation_wavelength 0.71073
_diffrn_reflns_av_R_equivalents 0.0215
_diffrn_reflns_av_sigmaI/netI 0.0361
_diffrn_reflns_limit_h_max 8
_diffrn_reflns_limit_h_min -11
_diffrn_reflns_limit_k_max 11
_diffrn_reflns_limit_k_min -11
_diffrn_reflns_limit_l_max 15
_diffrn_reflns_limit_l_min -16
_diffrn_reflns_number 6089
_diffrn_reflns_theta_full 26.07
_diffrn_reflns_theta_max 26.07
_diffrn_reflns_theta_min 1.58
_exptl_absorpt_coefficient_mu 1.335
_exptl_absorpt_correction_T_max 0.707
_exptl_absorpt_correction_T_min 0.677
_exptl_crystal_colour yellow
_exptl_crystal_density_diffrn 1.632
_exptl_crystal_density_method 'not measured'
_exptl_crystal_description block
_exptl_crystal_F_000 484
_exptl_crystal_size_max 0.30
_exptl_crystal_size_mid 0.28
_exptl_crystal_size_min 0.26
_refine_diff_density_max 0.627
_refine_diff_density_min -0.515
_refine_diff_density_rms 0.075
_refine_ls_extinction_method none
_refine_ls_goodness_of_fit_ref 1.058
_refine_ls_hydrogen_treatment mixed
_refine_ls_matrix_type full
_refine_ls_number_parameters 289
_refine_ls_number_reflns 3798
_refine_ls_number_restraints 9
_refine_ls_restrained_S_all 1.059
_refine_ls_R_factor_all 0.0385
_refine_ls_R_factor_gt 0.0353
_refine_ls_shift/su_max 0.001
_refine_ls_shift/su_mean 0.000
_refine_ls_structure_factor_coef Fsqd
_refine_ls_weighting_details 'calc w=1/[\s^2^(Fo^2^)+(0.0718P)^2^+0.2881P] where P=(Fo^2^+2Fc^2^)/3'
_refine_ls_weighting_scheme calc
_refine_ls_wR_factor_gt 0.1061
_refine_ls_wR_factor_ref 0.1082
_reflns_number_gt 3468
_reflns_number_total 3798
_reflns_threshold_expression >2sigma(I)
_cod_data_source_file c9qi01037h2.cif
_cod_data_source_block rt_a
_cod_depositor_comments
;
The following automatic conversions were performed:

data item '_symmetry_cell_setting' value 'Triclinic' was changed to
'triclinic' in accordance with the
/home/saulius/struct/COD-crude-data/automatic-downloads/DataCite-retrospective/RSC/depositions/lib/dictionaries/cif_core.dic
dictionary named 'cif_core.dic' version 2.4.2 last updated on
2011-04-26.

Automatic conversion script
Id: cif_fix_values 6909 2019-04-08 15:41:33Z antanas 
;
_cod_original_sg_symbol_H-M 'P -1    '
_cod_database_code 4350103

loop_
_symmetry_equiv_pos_as_xyz
'x, y, z'
'-x, -y, -z'

loop_
_atom_site_label
_atom_site_type_symbol
_atom_site_fract_x
_atom_site_fract_y
_atom_site_fract_z
_atom_site_U_iso_or_equiv
_atom_site_adp_type
_atom_site_occupancy
_atom_site_symmetry_multiplicity
_atom_site_calc_flag
_atom_site_refinement_flags
Zn1 Zn 0.58516(3) 0.10687(3) 0.80447(2) 0.02725(12) Uani 1 1 d .
O1 O 0.4640(2) 0.1087(2) 0.69055(14) 0.0349(4) Uani 1 1 d .
O2 O 0.2998(2) 0.1291(2) 1.14521(14) 0.0356(4) Uani 1 1 d .
O3 O 0.4146(2) 0.2249(2) 0.90239(14) 0.0391(4) Uani 1 1 d .
O4 O 0.7452(2) 0.1850(2) 0.71697(14) 0.0385(4) Uani 1 1 d .
O5 O 0.5415(2) 0.2789(3) 0.57128(14) 0.0408(5) Uani 1 1 d .
O6 O 0.2207(3) 0.0426(2) 1.03131(17) 0.0441(5) Uani 1 1 d .
N1 N 0.2175(3) 0.5183(3) 0.21692(16) 0.0313(4) Uani 1 1 d .
O2W O 0.0462(3) 0.9358(3) 0.73060(19) 0.0521(5) Uani 1 1 d D
O1W O 0.2065(3) 0.0476(4) 0.8275(2) 0.0610(7) Uani 1 1 d D
O7 O 0.2999(3) 0.4326(3) 0.7749(2) 0.0755(9) Uani 1 1 d .
O3W O 0.3102(4) 0.7004(3) 0.6341(2) 0.0710(8) Uani 1 1 d D
C1 C 0.1436(3) 0.4271(3) 0.93619(17) 0.0243(5) Uani 1 1 d .
C2 C 0.2219(3) 0.1548(3) 1.06745(18) 0.0278(5) Uani 1 1 d .
C3 C -0.0290(3) 0.4080(3) 1.09133(18) 0.0261(5) Uani 1 1 d .
H3 H -0.0486 0.3463 1.1533 0.031 Uiso 1 1 calc R
C4 C 0.1134(3) 0.3341(3) 1.02841(17) 0.0238(4) Uani 1 1 d .
C5 C 0.2967(3) 0.3595(3) 0.8641(2) 0.0324(5) Uani 1 1 d .
C6 C 0.1501(3) 0.3892(3) 0.39448(19) 0.0340(5) Uani 1 1 d .
C7 C 0.4530(3) 0.2054(3) 0.60399(19) 0.0304(5) Uani 1 1 d .
C8 C 0.4394(3) 0.5044(3) 0.04605(19) 0.0314(5) Uani 1 1 d .
C9 C 0.3239(3) 0.2296(3) 0.53621(18) 0.0311(5) Uani 1 1 d .
C10 C 0.2649(3) 0.3682(3) 0.45967(19) 0.0320(5) Uani 1 1 d .
H10 H 0.3028 0.4483 0.4519 0.038 Uiso 1 1 calc R
C11 C 0.0918(3) 0.5359(4) 0.3092(2) 0.0394(6) Uani 1 1 d .
H11A H 0.0684 0.6347 0.3356 0.047 Uiso 1 1 calc R
H11B H -0.0108 0.5499 0.2869 0.047 Uiso 1 1 calc R
C12 C 0.3590(4) 0.3812(4) 0.2105(2) 0.0444(7) Uani 1 1 d .
H12 H 0.3819 0.2909 0.2641 0.053 Uiso 1 1 calc R
C13 C 0.2899(4) 0.6446(3) 0.0543(2) 0.0419(6) Uani 1 1 d .
H13 H 0.2633 0.7361 0.0014 0.050 Uiso 1 1 calc R
C14 C 0.2660(4) 0.1097(4) 0.5485(2) 0.0418(6) Uani 1 1 d .
H14 H 0.3040 0.0166 0.6000 0.050 Uiso 1 1 calc R
C15 C 0.1818(4) 0.6487(3) 0.1396(2) 0.0412(6) Uani 1 1 d .
H15 H 0.0820 0.7431 0.1442 0.049 Uiso 1 1 calc R
C16 C 0.0944(4) 0.2677(4) 0.4074(2) 0.0471(7) Uani 1 1 d .
H16 H 0.0178 0.2798 0.3640 0.057 Uiso 1 1 calc R
C17 C 0.4710(4) 0.3711(4) 0.1264(2) 0.0478(7) Uani 1 1 d .
H17 H 0.5689 0.2743 0.1232 0.057 Uiso 1 1 calc R
C18 C 0.1515(5) 0.1306(5) 0.4834(3) 0.0538(8) Uani 1 1 d .
H18 H 0.1130 0.0509 0.4914 0.065 Uiso 1 1 calc R
H2WA H 0.127(3) 0.868(4) 0.697(3) 0.081 Uiso 1 1 d D
H2WB H 0.095(4) 0.959(5) 0.769(3) 0.081 Uiso 1 1 d D
H1WA H 0.225(5) 0.041(6) 0.8886(12) 0.081 Uiso 1 1 d D
H3WA H 0.324(5) 0.602(2) 0.653(3) 0.081 Uiso 1 1 d D
H3WB H 0.355(5) 0.700(5) 0.5729(14) 0.081 Uiso 1 1 d D
H1WB H 0.280(4) 0.060(6) 0.785(2) 0.081 Uiso 1 1 d D

loop_
_atom_site_aniso_label
_atom_site_aniso_U_11
_atom_site_aniso_U_22
_atom_site_aniso_U_33
_atom_site_aniso_U_23
_atom_site_aniso_U_13
_atom_site_aniso_U_12
Zn1 0.02111(17) 0.02393(17) 0.02614(18) -0.00021(11) -0.00031(11) -0.00331(12)
O1 0.0369(10) 0.0393(10) 0.0259(9) 0.0053(7) -0.0072(7) -0.0180(8)
O2 0.0347(10) 0.0270(9) 0.0313(9) 0.0018(7) -0.0116(7) -0.0018(7)
O3 0.0235(9) 0.0396(10) 0.0333(10) -0.0088(8) 0.0007(7) 0.0039(8)
O4 0.0377(10) 0.0479(11) 0.0340(10) -0.0016(8) -0.0016(8) -0.0251(9)
O5 0.0417(11) 0.0540(12) 0.0302(10) 0.0081(8) -0.0096(8) -0.0286(10)
O6 0.0508(12) 0.0230(9) 0.0516(12) -0.0057(8) -0.0127(9) -0.0078(8)
N1 0.0319(11) 0.0360(11) 0.0263(10) -0.0009(8) -0.0083(8) -0.0151(9)
O2W 0.0362(11) 0.0644(15) 0.0586(14) -0.0151(11) 0.0004(10) -0.0239(11)
O1W 0.0554(15) 0.0936(19) 0.0536(15) -0.0251(14) 0.0025(11) -0.0458(14)
O7 0.0740(17) 0.0373(12) 0.0540(15) 0.0127(10) 0.0355(12) 0.0043(11)
O3W 0.0867(19) 0.0469(14) 0.0556(16) -0.0017(11) 0.0268(13) -0.0233(13)
C1 0.0198(11) 0.0207(11) 0.0248(11) -0.0030(9) -0.0022(8) -0.0029(9)
C2 0.0224(11) 0.0212(11) 0.0281(12) 0.0005(9) -0.0001(9) -0.0024(9)
C3 0.0260(12) 0.0213(11) 0.0233(11) -0.0008(8) -0.0009(9) -0.0055(9)
C4 0.0235(11) 0.0194(10) 0.0239(11) -0.0027(8) -0.0059(8) -0.0045(9)
C5 0.0305(13) 0.0249(12) 0.0346(14) -0.0054(10) 0.0044(10) -0.0084(10)
C6 0.0280(13) 0.0443(15) 0.0262(12) -0.0017(11) -0.0013(9) -0.0151(11)
C7 0.0284(12) 0.0336(13) 0.0244(12) -0.0024(10) -0.0002(9) -0.0113(10)
C8 0.0381(14) 0.0311(12) 0.0287(13) -0.0011(10) -0.0076(10) -0.0184(11)
C9 0.0315(13) 0.0389(13) 0.0221(12) -0.0027(10) 0.0005(9) -0.0168(11)
C10 0.0305(13) 0.0363(13) 0.0292(13) -0.0037(10) -0.0009(10) -0.0161(11)
C11 0.0297(13) 0.0488(16) 0.0305(14) -0.0013(11) -0.0037(10) -0.0117(12)
C12 0.0437(16) 0.0381(15) 0.0355(15) 0.0090(12) -0.0032(12) -0.0113(12)
C13 0.0516(17) 0.0328(14) 0.0306(14) 0.0037(11) -0.0044(12) -0.0132(13)
C14 0.0506(17) 0.0481(16) 0.0313(14) 0.0025(12) -0.0035(12) -0.0295(14)
C15 0.0426(16) 0.0342(14) 0.0334(14) -0.0008(11) -0.0073(11) -0.0064(12)
C16 0.0468(17) 0.070(2) 0.0377(15) -0.0031(14) -0.0091(12) -0.0381(16)
C17 0.0438(16) 0.0348(15) 0.0414(16) 0.0072(12) 0.0004(12) -0.0051(12)
C18 0.073(2) 0.066(2) 0.0451(17) 0.0037(15) -0.0111(15) -0.0533(19)

loop_
_atom_type_symbol
_atom_type_description
_atom_type_scat_dispersion_real
_atom_type_scat_dispersion_imag
_atom_type_scat_source
C C 0.0033 0.0016 'International Tables Vol C Tables 4.2.6.8 and 6.1.1.4'
H H 0.0000 0.0000 'International Tables Vol C Tables 4.2.6.8 and 6.1.1.4'
N N 0.0061 0.0033 'International Tables Vol C Tables 4.2.6.8 and 6.1.1.4'
O O 0.0106 0.0060 'International Tables Vol C Tables 4.2.6.8 and 6.1.1.4'
Zn Zn 0.2839 1.4301 'International Tables Vol C Tables 4.2.6.8 and 6.1.1.4'

loop_
_geom_angle_atom_site_label_1
_geom_angle_atom_site_label_2
_geom_angle_atom_site_label_3
_geom_angle
_geom_angle_site_symmetry_1
_geom_angle_site_symmetry_3
O3 Zn1 O2 113.20(8) . 2_657
O3 Zn1 O4 125.33(8) . .
O2 Zn1 O4 109.40(8) 2_657 .
O3 Zn1 O1 105.24(8) . .
O2 Zn1 O1 100.83(8) 2_657 .
O4 Zn1 O1 98.58(7) . .
C7 O1 Zn1 121.56(16) . .
C2 O2 Zn1 110.01(15) . 2_657
C5 O3 Zn1 115.93(16) . .
C12 N1 C15 120.1(2) . .
C12 N1 C11 122.8(2) . .
C15 N1 C11 117.1(2) . .
H2WA O2W H2WB 103(2) . .
H1WA O1W H1WB 112(2) . .
H3WA O3W H3WB 102(2) . .
C4 C1 C3 119.3(2) . 2_567
C4 C1 C5 123.1(2) . .
C3 C1 C5 117.6(2) 2_567 .
O6 C2 O2 123.7(2) . .
O6 C2 C4 121.2(2) . .
O2 C2 C4 114.8(2) . .
C4 C3 C1 121.5(2) . 2_567
C4 C3 H3 119.2 . .
C1 C3 H3 119.2 2_567 .
C3 C4 C1 119.2(2) . .
C3 C4 C2 115.1(2) . .
C1 C4 C2 125.7(2) . .
O7 C5 O3 124.8(2) . .
O7 C5 C1 119.7(2) . .
O3 C5 C1 115.4(2) . .
C10 C6 C16 118.7(2) . .
C10 C6 C11 120.8(2) . .
C16 C6 C11 120.4(2) . .
O5 C7 O1 125.1(2) . .
O5 C7 C9 118.2(2) . .
O1 C7 C9 116.7(2) . .
C17 C8 C13 117.3(2) . .
C17 C8 C8 121.0(3) . 2_665
C13 C8 C8 121.8(3) . 2_665
C10 C9 C14 119.5(2) . .
C10 C9 C7 120.4(2) . .
C14 C9 C7 120.0(2) . .
C9 C10 C6 121.0(2) . .
C9 C10 H10 119.5 . .
C6 C10 H10 119.5 . .
C6 C11 N1 112.6(2) . .
C6 C11 H11A 109.1 . .
N1 C11 H11A 109.1 . .
C6 C11 H11B 109.1 . .
N1 C11 H11B 109.1 . .
H11A C11 H11B 107.8 . .
N1 C12 C17 121.1(3) . .
N1 C12 H12 119.5 . .
C17 C12 H12 119.5 . .
C15 C13 C8 120.3(2) . .
C15 C13 H13 119.9 . .
C8 C13 H13 119.9 . .
C18 C14 C9 119.5(3) . .
C18 C14 H14 120.2 . .
C9 C14 H14 120.2 . .
N1 C15 C13 120.9(3) . .
N1 C15 H15 119.5 . .
C13 C15 H15 119.5 . .
C18 C16 C6 120.6(3) . .
C18 C16 H16 119.7 . .
C6 C16 H16 119.7 . .
C12 C17 C8 120.3(3) . .
C12 C17 H17 119.9 . .
C8 C17 H17 119.9 . .
C16 C18 C14 120.7(3) . .
C16 C18 H18 119.7 . .
C14 C18 H18 119.7 . .

loop_
_geom_bond_atom_site_label_1
_geom_bond_atom_site_label_2
_geom_bond_distance
_geom_bond_site_symmetry_2
Zn1 O3 1.9212(17) .
Zn1 O2 1.9385(17) 2_657
Zn1 O4 2.0020(18) .
Zn1 O1 2.0116(18) .
O1 C7 1.273(3) .
O2 C2 1.268(3) .
O2 Zn1 1.9385(17) 2_657
O3 C5 1.274(3) .
O5 C7 1.244(3) .
O6 C2 1.241(3) .
N1 C12 1.333(4) .
N1 C15 1.341(3) .
N1 C11 1.511(3) .
O2W H2WA 0.850(10) .
O2W H2WB 0.851(10) .
O1W H1WA 0.841(10) .
O1W H1WB 0.832(10) .
O7 C5 1.226(3) .
O3W H3WA 0.842(10) .
O3W H3WB 0.845(10) .
C1 C4 1.392(3) .
C1 C3 1.396(3) 2_567
C1 C5 1.506(3) .
C2 C4 1.504(3) .
C3 C4 1.386(3) .
C3 C1 1.396(3) 2_567
C3 H3 0.9300 .
C6 C10 1.387(4) .
C6 C16 1.397(4) .
C6 C11 1.497(4) .
C7 C9 1.506(3) .
C8 C17 1.384(4) .
C8 C13 1.389(4) .
C8 C8 1.492(5) 2_665
C9 C10 1.385(4) .
C9 C14 1.398(4) .
C10 H10 0.9300 .
C11 H11A 0.9700 .
C11 H11B 0.9700 .
C12 C17 1.368(4) .
C12 H12 0.9300 .
C13 C15 1.364(4) .
C13 H13 0.9300 .
C14 C18 1.383(4) .
C14 H14 0.9300 .
C15 H15 0.9300 .
C16 C18 1.372(5) .
C16 H16 0.9300 .
C17 H17 0.9300 .
C18 H18 0.9300 .
